data_2012302
loop_
_publ_author_name
'Liu, Xiaoming'
'Kilner, Colin A.'
'Thornton-Pett, Mark'
'Halcrow, Malcolm A.'

_publ_section_title
;
 Two complexes of CuBr~2~ with 5-<i>tert</i>-butylpyrazole
;
_journal_issue 11
_journal_name_full 'Acta Crystallographica Section C'
_journal_page_first 1253
_journal_page_last 1255
_journal_paper_doi 10.1107/S0108270101012653
_journal_volume 57
_journal_year 2001
_chemical_formula_iupac '[Cu Br2 (C7 H12 N2)4]'
_chemical_formula_moiety 'C28 H48 Br2 Cu N8'
_chemical_formula_sum 'C28 H48 Br2 Cu N8'
_chemical_formula_weight 720.10
_chemical_name_systematic
;
trans-dibromotetrakis(5-tert-butylpyrazole-N^2^)copper(II)
;
_space_group_IT_number 15
_symmetry_cell_setting monoclinic
_symmetry_space_group_name_Hall '-C 2yc'
_symmetry_space_group_name_H-M 'C 1 2/c 1'
_audit_creation_method SHELXL-97
_cell_angle_alpha 90.00
_cell_angle_beta 109.8260(6)
_cell_angle_gamma 90.00
_cell_formula_units_Z 4
_cell_length_a 19.5985(3)
_cell_length_b 11.9918(2)
_cell_length_c 15.9131(2)
_cell_measurement_reflns_used 29739
_cell_measurement_temperature 150(2)
_cell_measurement_theta_max 27.47
_cell_measurement_theta_min 3.68
_cell_volume 3518.24(9)
_computing_cell_refinement 'DENZO-SMN (Otwinowski & Minor, 1997)'
_computing_data_collection 'COLLECT (Nonius, 1999)'
_computing_data_reduction DENZO-SMN
_computing_molecular_graphics 'ORTEX (McArdle, 1995)'
_computing_publication_material 'local program'
_computing_structure_refinement 'SHELXL97 (Sheldrick, 1997)'
_computing_structure_solution 'SHELXS97 (Sheldrick, 1990)'
_diffrn_ambient_temperature 150(2)
_diffrn_detector_area_resol_mean 9.091
_diffrn_measured_fraction_theta_full .997
_diffrn_measured_fraction_theta_max .997
_diffrn_measurement_device_type 'Nonius KappaCCD'
_diffrn_measurement_method area-detector
_diffrn_radiation_monochromator graphite
_diffrn_radiation_source 'fine-focus sealed tube'
_diffrn_radiation_type MoK\a
_diffrn_radiation_wavelength .71073
_diffrn_reflns_av_R_equivalents .077
_diffrn_reflns_av_sigmaI/netI .032
_diffrn_reflns_limit_h_max 25
_diffrn_reflns_limit_h_min -25
_diffrn_reflns_limit_k_max 15
_diffrn_reflns_limit_k_min -15
_diffrn_reflns_limit_l_max 20
_diffrn_reflns_limit_l_min -20
_diffrn_reflns_number 29739
_diffrn_reflns_theta_full 27.47
_diffrn_reflns_theta_max 27.47
_diffrn_reflns_theta_min 3.68
_exptl_absorpt_coefficient_mu 2.921
_exptl_absorpt_correction_T_max .637
_exptl_absorpt_correction_T_min .329
_exptl_absorpt_correction_type multi-scan
_exptl_absorpt_process_details '(SORTAV; Blessing, 1995)'
_exptl_crystal_colour 'Deep blue'
_exptl_crystal_density_diffrn 1.359
_exptl_crystal_density_method 'not measured'
_exptl_crystal_description 'Rectangular prism'
_exptl_crystal_F_000 1484
_exptl_crystal_size_max .49
_exptl_crystal_size_mid .34
_exptl_crystal_size_min .17
_refine_diff_density_max .26
_refine_diff_density_min -.44
_refine_ls_extinction_coef .0027(2)
_refine_ls_extinction_method SHELXL97
_refine_ls_goodness_of_fit_ref 1.066
_refine_ls_hydrogen_treatment mixed
_refine_ls_matrix_type full
_refine_ls_number_parameters 187
_refine_ls_number_reflns 4019
_refine_ls_number_restraints 0
_refine_ls_restrained_S_all 1.066
_refine_ls_R_factor_all .0300
_refine_ls_R_factor_gt .0263
_refine_ls_shift/su_max .001
_refine_ls_shift/su_mean .000
_refine_ls_structure_factor_coef Fsqd
_refine_ls_weighting_details 'calc w = 1/[\s^2^(Fo^2^)+(0.0327P)^2^+2.2831P] where P = (Fo^2^+2Fc^2^)/3'
_refine_ls_weighting_scheme calc
_refine_ls_wR_factor_ref .0702
_reflns_number_gt 3655
_reflns_number_total 4019
_reflns_threshold_expression I>2\s(I)
_cod_data_source_file bm1461.cif
_cod_data_source_block II
_cod_depositor_comments
;
The following automatic conversions were performed:
'_symmetry_cell_setting' value 'Monoclinic' changed to 'monoclinic'
according to '/home/saulius/struct/CIF-dictionaries/cif_core.dic'
dictionary named 'cif_core.dic' version 2.4.1 from 2010-06-29.

Automatic conversion script
Id: cif_fix_enum 1527 2010-12-29 10:47:43Z saulius 

The following automatic conversions were performed:

'_symmetry_cell_setting' value 'Monoclinic' changed to 'monoclinic'
according to /home/saulius/struct/CIF-dictionaries/cif_core.dic
dictionary named 'cif_core.dic' version 2.4.1 from
2010-06-29.

'_geom_angle_publ_flag' value 'Yes' changed to 'yes'
according to /home/saulius/struct/CIF-dictionaries/cif_core.dic
dictionary named 'cif_core.dic' version 2.4.1 from 2010-06-29 (3
times).

Automatic conversion script
Id: cif_fix_values 1715 2011-07-08 13:25:40Z adriana 
;
_cod_original_sg_symbol_H-M 'C 2/c'
_cod_database_code 2012302
_cod_database_fobs_code 2012302

loop_
_symmetry_equiv_pos_as_xyz
'x, y, z'
'-x, y, -z+1/2'
'x+1/2, y+1/2, z'
'-x+1/2, y+1/2, -z+1/2'
'-x, -y, -z'
'x, -y, z-1/2'
'-x+1/2, -y+1/2, -z'
'x+1/2, -y+1/2, z-1/2'

loop_
_atom_site_label
_atom_site_fract_x
_atom_site_fract_y
_atom_site_fract_z
_atom_site_U_iso_or_equiv
_atom_site_adp_type
_atom_site_calc_flag
_atom_site_refinement_flags
_atom_site_occupancy
_atom_site_disorder_assembly
_atom_site_disorder_group
_atom_site_type_symbol
Cu1 .2500 .2500 .0000 .03027(10) Uani d S 1 . . Cu
N2 .35090(8) .31214(12) .05144(9) .0314(3) Uani d . 1 . . N
N3 .41078(8) .24737(13) .06997(10) .0303(3) Uani d . 1 . . N
H3 .4028(11) .1775(18) .0576(13) .031(5) Uiso d . 1 . . H
C4 .47233(9) .30750(15) .09398(12) .0331(4) Uani d . 1 . . C
C5 .45117(11) .41710(17) .09161(17) .0488(5) Uani d . 1 . . C
H5 .4812 .4794 .1052 .059 Uiso calc R 1 . . H
C6 .37558(11) .41606(17) .06466(15) .0457(5) Uani d . 1 . . C
H6 .3466 .4793 .0570 .055 Uiso calc R 1 . . H
C7 .54601(10) .25549(16) .11226(13) .0381(4) Uani d . 1 . . C
C8 .56461(15) .2589(3) .02676(18) .0686(8) Uani d . 1 . . C
H8A .6115 .2261 .0376 .082 Uiso calc R 1 . . H
H8B .5652 .3349 .0081 .082 Uiso calc R 1 . . H
H8C .5289 .2178 -.0192 .082 Uiso calc R 1 . . H
C9 .60229(13) .3221(2) .18558(18) .0640(7) Uani d . 1 . . C
H9A .6493 .2893 .1976 .077 Uiso calc R 1 . . H
H9B .5898 .3210 .2389 .077 Uiso calc R 1 . . H
H9C .6030 .3978 .1662 .077 Uiso calc R 1 . . H
C10 .54679(14) .1342(2) .1417(2) .0708(8) Uani d . 1 . . C
H10A .5943 .1034 .1531 .085 Uiso calc R 1 . . H
H10B .5120 .0922 .0953 .085 Uiso calc R 1 . . H
H10C .5346 .1308 .1952 .085 Uiso calc R 1 . . H
N11 .24815(8) .20208(12) .11981(9) .0303(3) Uani d . 1 . . N
N12 .20697(8) .25908(12) .15857(10) .0284(3) Uani d . 1 . . N
H12 .1929(11) .3200(18) .1395(13) .031(5) Uiso d . 1 . . H
C13 .19824(9) .20293(14) .22722(10) .0282(3) Uani d . 1 . . C
C14 .23621(11) .10438(16) .23377(12) .0370(4) Uani d . 1 . . C
H14 .2411 .0475 .2751 .044 Uiso calc R 1 . . H
C15 .26576(10) .10787(16) .16548(12) .0363(4) Uani d . 1 . . C
H15 .2940 .0517 .1536 .044 Uiso calc R 1 . . H
C16 .15555(10) .24795(15) .28280(12) .0346(4) Uani d . 1 . . C
C17 .11354(12) .35283(18) .24082(14) .0451(5) Uani d . 1 . . C
H17A .0869 .3796 .2774 .054 Uiso calc R 1 . . H
H17B .0804 .3356 .1823 .054 Uiso calc R 1 . . H
H17C .1469 .4093 .2364 .054 Uiso calc R 1 . . H
C18 .10189(17) .1578(2) .2878(2) .0751(9) Uani d . 1 . . C
H18A .0738 .1845 .3227 .090 Uiso calc R 1 . . H
H18B .1280 .0921 .3151 .090 Uiso calc R 1 . . H
H18C .0701 .1402 .2286 .090 Uiso calc R 1 . . H
C19 .20784(15) .2747(2) .37618(14) .0625(7) Uani d . 1 . . C
H19A .1812 .3036 .4120 .075 Uiso calc R 1 . . H
H19B .2424 .3293 .3721 .075 Uiso calc R 1 . . H
H19C .2329 .2080 .4032 .075 Uiso calc R 1 . . H
Br20 .181354(10) .468494(13) .023977(11) .03249(8) Uani d . 1 . . Br

loop_
_atom_site_aniso_label
_atom_site_aniso_U_11
_atom_site_aniso_U_22
_atom_site_aniso_U_33
_atom_site_aniso_U_12
_atom_site_aniso_U_13
_atom_site_aniso_U_23
Cu1 .02651(16) .04470(19) .02063(15) -.00107(12) .00933(11) .00212(11)
N2 .0284(7) .0351(7) .0308(7) .0029(6) .0102(6) -.0009(6)
N3 .0290(7) .0309(8) .0314(7) .0022(6) .0108(6) .0003(6)
C4 .0300(8) .0380(9) .0322(8) .0014(7) .0115(7) -.0002(7)
C5 .0348(10) .0371(10) .0706(14) -.0033(8) .0131(9) -.0069(10)
C6 .0356(10) .0357(10) .0624(13) .0052(8) .0122(9) -.0059(9)
C7 .0307(9) .0458(10) .0393(10) .0065(8) .0136(8) .0020(8)
C8 .0549(15) .108(2) .0508(14) .0288(15) .0284(11) .0071(14)
C9 .0361(11) .0804(17) .0656(15) .0069(11) .0042(10) -.0158(13)
C10 .0458(13) .0585(14) .111(2) .0187(11) .0306(14) .0262(15)
N11 .0327(7) .0366(7) .0237(6) .0043(6) .0125(6) .0010(6)
N12 .0338(8) .0285(7) .0265(7) .0039(6) .0148(6) .0029(6)
C13 .0307(8) .0318(8) .0231(7) -.0028(6) .0102(6) .0002(6)
C14 .0502(11) .0332(9) .0317(9) .0072(8) .0191(8) .0077(7)
C15 .0454(10) .0367(9) .0299(8) .0127(8) .0166(7) .0041(7)
C16 .0393(10) .0388(9) .0319(9) .0029(7) .0201(8) .0026(7)
C17 .0479(11) .0497(11) .0441(11) .0141(9) .0237(9) .0035(9)
C18 .092(2) .0581(14) .111(2) -.0127(14) .082(2) -.0027(15)
C19 .0680(16) .0860(17) .0318(10) .0301(13) .0146(10) -.0101(11)
Br20 .04245(13) .02641(11) .03100(11) .00415(6) .01558(8) .00061(6)

loop_
_atom_type_symbol
_atom_type_description
_atom_type_scat_dispersion_real
_atom_type_scat_dispersion_imag
_atom_type_scat_source
C C .0033 .0016 'International Tables Vol C Tables 4.2.6.8 and 6.1.1.4'
H H .0000 .0000 'International Tables Vol C Tables 4.2.6.8 and 6.1.1.4'
Cu Cu .3201 1.2651 'International Tables Vol C Tables 4.2.6.8 and 6.1.1.4'
Br Br -.2901 2.4595 'International Tables Vol C Tables 4.2.6.8 and 6.1.1.4'
N N .0061 .0033 'International Tables Vol C Tables 4.2.6.8 and 6.1.1.4'

loop_
_geom_angle_atom_site_label_1
_geom_angle_atom_site_label_2
_geom_angle_atom_site_label_3
_geom_angle_site_symmetry_1
_geom_angle_site_symmetry_3
_geom_angle
_geom_angle_publ_flag
N2 Cu1 N11 . . 92.96(6) yes
N2 Cu1 Br20 . . 92.62(4) yes
N11 Cu1 Br20 . . 88.63(4) yes
N2 Cu1 N11 . 7 87.04(6) ?
N11 Cu1 Br20 7 . 91.37(4) ?
N2 Cu1 Br20 7 . 87.38(4) ?
N2 Cu1 N2 7 . 180 ?
N11 Cu1 N11 7 . 180 ?
Br20 Cu1 Br20 7 . 180 ?
C6 N2 N3 . . 105.17(14) ?
C6 N2 Cu1 . . 131.92(13) ?
N3 N2 Cu1 . . 122.46(11) ?
C4 N3 N2 . . 112.47(15) ?
C4 N3 H3 . . 131.5(13) ?
N2 N3 H3 . . 115.5(13) ?
N3 C4 C5 . . 105.76(16) ?
N3 C4 C7 . . 122.76(16) ?
C5 C4 C7 . . 131.36(18) ?
C4 C5 C6 . . 106.18(18) ?
C4 C5 H5 . . 126.9 ?
C6 C5 H5 . . 126.9 ?
N2 C6 C5 . . 110.42(17) ?
N2 C6 H6 . . 124.8 ?
C5 C6 H6 . . 124.8 ?
C4 C7 C8 . . 108.67(16) ?
C4 C7 C10 . . 111.25(17) ?
C8 C7 C10 . . 108.6(2) ?
C4 C7 C9 . . 109.05(17) ?
C8 C7 C9 . . 109.7(2) ?
C10 C7 C9 . . 109.5(2) ?
C7 C8 H8A . . 109.5 ?
C7 C8 H8B . . 109.5 ?
H8A C8 H8B . . 109.5 ?
C7 C8 H8C . . 109.5 ?
H8A C8 H8C . . 109.5 ?
H8B C8 H8C . . 109.5 ?
C7 C9 H9A . . 109.5 ?
C7 C9 H9B . . 109.5 ?
H9A C9 H9B . . 109.5 ?
C7 C9 H9C . . 109.5 ?
H9A C9 H9C . . 109.5 ?
H9B C9 H9C . . 109.5 ?
C7 C10 H10A . . 109.5 ?
C7 C10 H10B . . 109.5 ?
H10A C10 H10B . . 109.5 ?
C7 C10 H10C . . 109.5 ?
H10A C10 H10C . . 109.5 ?
H10B C10 H10C . . 109.5 ?
C15 N11 N12 . . 105.36(14) ?
C15 N11 Cu1 . . 132.97(12) ?
N12 N11 Cu1 . . 119.62(11) ?
C13 N12 N11 . . 112.17(14) ?
C13 N12 H12 . . 129.9(15) ?
N11 N12 H12 . . 117.9(15) ?
N12 C13 C14 . . 106.03(15) ?
N12 C13 C16 . . 123.14(15) ?
C14 C13 C16 . . 130.82(16) ?
C13 C14 C15 . . 105.72(15) ?
C13 C14 H14 . . 127.1 ?
C15 C14 H14 . . 127.1 ?
N11 C15 C14 . . 110.70(16) ?
N11 C15 H15 . . 124.6 ?
C14 C15 H15 . . 124.6 ?
C13 C16 C19 . . 108.86(16) ?
C13 C16 C17 . . 111.23(15) ?
C19 C16 C17 . . 109.71(17) ?
C13 C16 C18 . . 107.78(16) ?
C19 C16 C18 . . 110.2(2) ?
C17 C16 C18 . . 109.06(19) ?
C16 C17 H17A . . 109.5 ?
C16 C17 H17B . . 109.5 ?
H17A C17 H17B . . 109.5 ?
C16 C17 H17C . . 109.5 ?
H17A C17 H17C . . 109.5 ?
H17B C17 H17C . . 109.5 ?
C16 C18 H18A . . 109.5 ?
C16 C18 H18B . . 109.5 ?
H18A C18 H18B . . 109.5 ?
C16 C18 H18C . . 109.5 ?
H18A C18 H18C . . 109.5 ?
H18B C18 H18C . . 109.5 ?
C16 C19 H19A . . 109.5 ?
C16 C19 H19B . . 109.5 ?
H19A C19 H19B . . 109.5 ?
C16 C19 H19C . . 109.5 ?
H19A C19 H19C . . 109.5 ?
H19B C19 H19C . . 109.5 ?
H3 Br20 H12 7 . 76.1(6) ?
H3 Br20 Cu1 7 . 64.1(5) ?
H12 Br20 Cu1 . . 63.0(5) ?

loop_
_geom_bond_atom_site_label_1
_geom_bond_atom_site_label_2
_geom_bond_site_symmetry_2
_geom_bond_distance
_geom_bond_publ_flag
Cu1 N2 . 2.0094(14) yes
Cu1 N11 . 2.0032(14) yes
Cu1 Br20 . 3.02801(16) yes
N2 C6 . 1.328(3) ?
N2 N3 . 1.354(2) ?
N3 C4 . 1.345(2) ?
N3 H3 . .86(2) ?
C4 C5 . 1.375(3) ?
C4 C7 . 1.508(2) ?
C5 C6 . 1.396(3) ?
C5 H5 . .9300 ?
C6 H6 . .9300 ?
C7 C8 . 1.524(3) ?
C7 C10 . 1.526(3) ?
C7 C9 . 1.531(3) ?
C8 H8A . .9600 ?
C8 H8B . .9600 ?
C8 H8C . .9600 ?
C9 H9A . .9600 ?
C9 H9B . .9600 ?
C9 H9C . .9600 ?
C10 H10A . .9600 ?
C10 H10B . .9600 ?
C10 H10C . .9600 ?
N11 C15 . 1.324(2) ?
N11 N12 . 1.355(2) ?
N12 C13 . 1.343(2) ?
N12 H12 . .80(2) ?
C13 C14 . 1.382(3) ?
C13 C16 . 1.509(2) ?
C14 C15 . 1.395(3) ?
C14 H14 . .9300 ?
C15 H15 . .9300 ?
C16 C19 . 1.526(3) ?
C16 C17 . 1.527(3) ?
C16 C18 . 1.528(3) ?
C17 H17A . .9600 ?
C17 H17B . .9600 ?
C17 H17C . .9600 ?
C18 H18A . .9600 ?
C18 H18B . .9600 ?
C18 H18C . .9600 ?
C19 H19A . .9600 ?
C19 H19B . .9600 ?
C19 H19C . .9600 ?
Br20 H3 7 2.45(2) ?
Br20 H12 . 2.51(2) ?

loop_
_geom_hbond_atom_site_label_D
_geom_hbond_atom_site_label_H
_geom_hbond_atom_site_label_A
_geom_hbond_site_symmetry_A
_geom_hbond_distance_DH
_geom_hbond_distance_HA
_geom_hbond_distance_DA
_geom_hbond_angle_DHA
N3 H3 Br20 7 .86(2) 2.45(2) 3.2195(15) 148(2)
N12 H12 Br20 . .80(2) 2.51(2) 3.2275(15) 149(2)
